data_1558447
loop_
_publ_author_name
'Raksat, Achara'
'Aree, Thammarat'
'Pudhom, Khanitha'

_publ_section_title
;
 Pterolobirins A and B, Oxygen-Bridged Cassane Diterpenoid Dimers from the
 Fruits of Pterolobium macropterum
;
_journal_name_full 'Journal of Natural Products'
_journal_paper_doi 10.1021/acs.jnatprod.0c00354
_journal_year 2020
_chemical_absolute_configuration ad
_chemical_formula_moiety 'C40 H56 O5'
_chemical_formula_sum 'C40 H56 O5'
_chemical_formula_weight 616.84
_chemical_name_common 'Macropterin A'
_space_group_crystal_system orthorhombic
_space_group_IT_number 19
_space_group_name_Hall 'P 2ac 2ab'
_space_group_name_H-M_alt 'P 21 21 21'
_atom_sites_solution_hydrogens geom
_audit_creation_method SHELXL-2018/3
_cell_angle_alpha 90
_cell_angle_beta 90
_cell_angle_gamma 90
_cell_formula_units_Z 4
_cell_length_a 6.9234(2)
_cell_length_b 12.1772(3)
_cell_length_c 41.1985(9)
_cell_measurement_reflns_used 9976
_cell_measurement_temperature 296(2)
_cell_measurement_theta_max 67.88
_cell_measurement_theta_min 3.79
_cell_volume 3473.35(15)
_computing_structure_refinement 'SHELXL-2018/3 (Sheldrick, 2018)'
_diffrn_ambient_temperature 296(2)
_diffrn_measured_fraction_theta_full 0.992
_diffrn_measured_fraction_theta_max 0.986
_diffrn_measurement_device_type PROSPECTOR
_diffrn_radiation_type CuK\a
_diffrn_radiation_wavelength 1.54178
_diffrn_reflns_av_R_equivalents 0.0386
_diffrn_reflns_av_unetI/netI 0.0375
_diffrn_reflns_Laue_measured_fraction_full 0.992
_diffrn_reflns_Laue_measured_fraction_max 0.986
_diffrn_reflns_limit_h_max 8
_diffrn_reflns_limit_h_min -6
_diffrn_reflns_limit_k_max 14
_diffrn_reflns_limit_k_min -14
_diffrn_reflns_limit_l_max 49
_diffrn_reflns_limit_l_min -48
_diffrn_reflns_number 21426
_diffrn_reflns_point_group_measured_fraction_full 0.982
_diffrn_reflns_point_group_measured_fraction_max 0.974
_diffrn_reflns_theta_full 67.679
_diffrn_reflns_theta_max 68.351
_diffrn_reflns_theta_min 2.145
_diffrn_source 'microfocus I\mS'
_exptl_absorpt_coefficient_mu 0.593
_exptl_absorpt_correction_T_max 0.753
_exptl_absorpt_correction_T_min 0.594
_exptl_absorpt_correction_type multi-scan
_exptl_absorpt_process_details 'SADABS (Bruker-AXS)'
_exptl_crystal_colour colorless
_exptl_crystal_density_diffrn 1.180
_exptl_crystal_description rod
_exptl_crystal_F_000 1344
_exptl_crystal_size_max 0.480
_exptl_crystal_size_mid 0.400
_exptl_crystal_size_min 0.180
_refine_diff_density_max 0.143
_refine_diff_density_min -0.206
_refine_diff_density_rms 0.047
_refine_ls_abs_structure_details
;
 Flack x determined using 2314 quotients [(I+)-(I-)]/[(I+)+(I-)]
 (Parsons, Flack and Wagner, Acta Cryst. B69 (2013) 249-259).
;
_refine_ls_abs_structure_Flack -0.02(7)
_refine_ls_extinction_method none
_refine_ls_goodness_of_fit_ref 1.045
_refine_ls_hydrogen_treatment constr
_refine_ls_matrix_type full
_refine_ls_number_parameters 413
_refine_ls_number_reflns 6216
_refine_ls_number_restraints 0
_refine_ls_restrained_S_all 1.045
_refine_ls_R_factor_all 0.0435
_refine_ls_R_factor_gt 0.0418
_refine_ls_shift/su_max 0.001
_refine_ls_shift/su_mean 0.000
_refine_ls_structure_factor_coef Fsqd
_refine_ls_weighting_details 'w=1/[\s^2^(Fo^2^)+(0.0487P)^2^+0.6900P] where P=(Fo^2^+2Fc^2^)/3'
_refine_ls_weighting_scheme calc
_refine_ls_wR_factor_gt 0.1054
_refine_ls_wR_factor_ref 0.1066
_reflns_Friedel_coverage 0.717
_reflns_Friedel_fraction_full 0.968
_reflns_Friedel_fraction_max 0.957
_reflns_number_gt 5920
_reflns_number_total 6216
_reflns_threshold_expression 'I > 2\s(I)'
_cod_data_source_file np0c00354_si_002.cif
_cod_data_source_block pf2b
_cod_database_code 1558447
_shelx_shelxl_version_number 2018/3
_shelx_space_group_comment
;
The symmetry employed for this shelxl refinement is uniquely defined
by the following loop, which should always be used as a source of
symmetry information in preference to the above space-group names.
They are only intended as comments.
;
_shelx_estimated_absorpt_t_min 0.764
_shelx_estimated_absorpt_t_max 0.901

loop_
_space_group_symop_operation_xyz
'x, y, z'
'x+1/2, -y+1/2, -z'
'-x, y+1/2, -z+1/2'
'-x+1/2, -y, z+1/2'

loop_
_atom_site_label
_atom_site_type_symbol
_atom_site_fract_x
_atom_site_fract_y
_atom_site_fract_z
_atom_site_U_iso_or_equiv
_atom_site_adp_type
_atom_site_occupancy
_atom_site_site_symmetry_order
_atom_site_calc_flag
_atom_site_refinement_flags_posn
_atom_site_refinement_flags_adp
_atom_site_refinement_flags_occupancy
_atom_site_disorder_assembly
_atom_site_disorder_group
C1 C 0.6949(5) 0.2761(3) 0.63485(7) 0.0582(7) Uani 1 1 d . . . . .
H1A H 0.811733 0.258843 0.646800 0.070 Uiso 1 1 calc R U . . .
H1B H 0.617164 0.209903 0.633848 0.070 Uiso 1 1 calc R U . . .
C2 C 0.7496(6) 0.3100(3) 0.60044(8) 0.0718(10) Uani 1 1 d . . . . .
H2A H 0.838429 0.371534 0.601297 0.086 Uiso 1 1 calc R U . . .
H2B H 0.814680 0.249454 0.589723 0.086 Uiso 1 1 calc R U . . .
C3 C 0.5717(6) 0.3423(3) 0.58098(7) 0.0696(9) Uani 1 1 d . . . . .
H3A H 0.488953 0.278486 0.578641 0.084 Uiso 1 1 calc R U . . .
H3B H 0.611778 0.364799 0.559428 0.084 Uiso 1 1 calc R U . . .
C4 C 0.4547(4) 0.4357(3) 0.59654(6) 0.0533(7) Uani 1 1 d . . . . .
C5 C 0.4080(4) 0.4020(2) 0.63230(6) 0.0401(5) Uani 1 1 d . . . . .
H5 H 0.325775 0.336802 0.630407 0.048 Uiso 1 1 calc R U . . .
C6 C 0.2870(4) 0.4849(3) 0.65065(6) 0.0512(7) Uani 1 1 d . . . . .
H6A H 0.177610 0.506257 0.637360 0.061 Uiso 1 1 calc R U . . .
H6B H 0.363786 0.550002 0.654779 0.061 Uiso 1 1 calc R U . . .
C7 C 0.2136(4) 0.4392(2) 0.68282(6) 0.0473(6) Uani 1 1 d . . . . .
H7A H 0.121408 0.381051 0.678434 0.057 Uiso 1 1 calc R U . . .
H7B H 0.146228 0.496936 0.694418 0.057 Uiso 1 1 calc R U . . .
C8 C 0.3739(3) 0.39387(18) 0.70448(5) 0.0327(5) Uani 1 1 d . . . . .
H8 H 0.457046 0.455616 0.710602 0.039 Uiso 1 1 calc R U . . .
C9 C 0.4976(3) 0.31304(18) 0.68481(5) 0.0340(5) Uani 1 1 d . . . . .
H9 H 0.410896 0.253914 0.677854 0.041 Uiso 1 1 calc R U . . .
C10 C 0.5826(3) 0.36452(19) 0.65331(6) 0.0377(5) Uani 1 1 d . . . . .
C11 C 0.6490(4) 0.2601(3) 0.70691(6) 0.0505(7) Uani 1 1 d . . . . .
H11A H 0.720066 0.205372 0.694639 0.061 Uiso 1 1 calc R U . . .
H11B H 0.740048 0.315827 0.713898 0.061 Uiso 1 1 calc R U . . .
C12 C 0.5620(4) 0.2069(2) 0.73609(6) 0.0417(5) Uani 1 1 d . . . . .
C13 C 0.3868(3) 0.25727(18) 0.74972(5) 0.0347(5) Uani 1 1 d . . . . .
C14 C 0.2982(3) 0.34262(17) 0.73565(5) 0.0318(5) Uani 1 1 d . . . . .
C15 C 0.3095(4) 0.20750(18) 0.78065(6) 0.0375(5) Uani 1 1 d . . . . .
H15 H 0.347255 0.129936 0.780550 0.045 Uiso 1 1 calc R U . . .
C16 C 0.4003(4) 0.2589(2) 0.81073(6) 0.0422(5) Uani 1 1 d . . . . .
C17 C 0.1256(4) 0.39584(19) 0.75139(6) 0.0382(5) Uani 1 1 d . . . . .
H17A H 0.035260 0.416128 0.734423 0.046 Uiso 1 1 calc R U . . .
H17B H 0.168341 0.463194 0.761710 0.046 Uiso 1 1 calc R U . . .
C18 C 0.5627(6) 0.5448(3) 0.59297(8) 0.0707(9) Uani 1 1 d . . . . .
H18A H 0.565036 0.565976 0.570531 0.106 Uiso 1 1 calc R U . . .
H18B H 0.692635 0.536437 0.600728 0.106 Uiso 1 1 calc R U . . .
H18C H 0.498167 0.600436 0.605429 0.106 Uiso 1 1 calc R U . . .
C19 C 0.2633(6) 0.4456(4) 0.57783(8) 0.0866(13) Uani 1 1 d . . . . .
H19A H 0.198542 0.511989 0.584085 0.130 Uiso 1 1 calc R U . . .
H19B H 0.182682 0.383643 0.582772 0.130 Uiso 1 1 calc R U . . .
H19C H 0.289151 0.447215 0.554938 0.130 Uiso 1 1 calc R U . . .
C20 C 0.7180(4) 0.4601(3) 0.66201(7) 0.0536(7) Uani 1 1 d . . . . .
H20A H 0.783573 0.443920 0.681980 0.080 Uiso 1 1 calc R U . . .
H20B H 0.643833 0.526155 0.664497 0.080 Uiso 1 1 calc R U . . .
H20C H 0.811141 0.469833 0.644996 0.080 Uiso 1 1 calc R U . . .
C1' C 0.0673(7) 0.3059(4) 0.93625(7) 0.0842(12) Uani 1 1 d . . . . .
H1'1 H 0.197360 0.326347 0.929943 0.101 Uiso 1 1 calc R U . . .
H1'2 H 0.047776 0.229735 0.930149 0.101 Uiso 1 1 calc R U . . .
C2' C 0.0478(10) 0.3165(5) 0.97314(9) 0.1172(19) Uani 1 1 d . . . . .
H2'1 H -0.079040 0.291445 0.979834 0.141 Uiso 1 1 calc R U . . .
H2'2 H 0.143687 0.270598 0.983670 0.141 Uiso 1 1 calc R U . . .
C3' C 0.0758(10) 0.4347(5) 0.98341(9) 0.127(2) Uani 1 1 d . . . . .
H3'1 H 0.206999 0.456428 0.978206 0.152 Uiso 1 1 calc R U . . .
H3'2 H 0.061406 0.439108 1.006798 0.152 Uiso 1 1 calc R U . . .
C4' C -0.0628(8) 0.5167(4) 0.96782(8) 0.0968(15) Uani 1 1 d . . . . .
C5' C -0.0583(6) 0.4981(3) 0.93006(7) 0.0669(9) Uani 1 1 d . . . . .
H5' H 0.072732 0.519764 0.923738 0.080 Uiso 1 1 calc R U . . .
C6' C -0.1864(7) 0.5746(3) 0.91122(8) 0.0788(11) Uani 1 1 d . . . . .
H6'1 H -0.171307 0.648614 0.919561 0.095 Uiso 1 1 calc R U . . .
H6'2 H -0.320105 0.553140 0.914274 0.095 Uiso 1 1 calc R U . . .
C7' C -0.1393(7) 0.5738(2) 0.87502(7) 0.0697(10) Uani 1 1 d . . . . .
H7'1 H -0.011313 0.604228 0.871682 0.084 Uiso 1 1 calc R U . . .
H7'2 H -0.231082 0.619814 0.863565 0.084 Uiso 1 1 calc R U . . .
C8' C -0.1466(4) 0.4575(2) 0.86116(6) 0.0466(6) Uani 1 1 d . . . . .
H8' H -0.280131 0.431383 0.862839 0.056 Uiso 1 1 calc R U . . .
C9' C -0.0187(4) 0.3798(2) 0.88110(6) 0.0439(6) Uani 1 1 d . . . . .
H9' H 0.113384 0.408556 0.879967 0.053 Uiso 1 1 calc R U . . .
C10' C -0.0768(5) 0.3775(3) 0.91775(6) 0.0546(7) Uani 1 1 d . . . . .
C11' C -0.0166(4) 0.2661(2) 0.86512(6) 0.0445(6) Uani 1 1 d . . . . .
H11C H 0.052690 0.214934 0.878895 0.053 Uiso 1 1 calc R U . . .
H11D H -0.148034 0.239744 0.862743 0.053 Uiso 1 1 calc R U . . .
C12' C 0.0785(3) 0.27091(19) 0.83240(6) 0.0373(5) Uani 1 1 d . . . . .
C13' C 0.0241(3) 0.36999(18) 0.81175(5) 0.0347(5) Uani 1 1 d . . . . .
C14' C -0.0918(4) 0.4589(2) 0.82524(6) 0.0432(6) Uani 1 1 d . . . . .
C15' C 0.0160(3) 0.32733(18) 0.77681(5) 0.0331(5) Uani 1 1 d . . . . .
H15' H -0.119868 0.323306 0.770238 0.040 Uiso 1 1 calc R U . . .
C16' C 0.0906(4) 0.21044(19) 0.78131(6) 0.0383(5) Uani 1 1 d . . . . .
H16' H 0.035866 0.160891 0.764982 0.046 Uiso 1 1 calc R U . . .
C17' C -0.2189(5) 0.5251(3) 0.80307(7) 0.0631(9) Uani 1 1 d . . . . .
H17C H -0.193728 0.601924 0.806249 0.095 Uiso 1 1 calc R U . . .
H17D H -0.351928 0.509980 0.807865 0.095 Uiso 1 1 calc R U . . .
H17E H -0.192167 0.505833 0.780927 0.095 Uiso 1 1 calc R U . . .
C18' C -0.2655(9) 0.5057(5) 0.98244(10) 0.125(2) Uani 1 1 d . . . . .
H18D H -0.261020 0.523490 1.005126 0.187 Uiso 1 1 calc R U . . .
H18E H -0.310308 0.431610 0.979792 0.187 Uiso 1 1 calc R U . . .
H18F H -0.352067 0.555035 0.971557 0.187 Uiso 1 1 calc R U . . .
C19' C 0.0102(13) 0.6332(5) 0.97510(10) 0.158(3) Uani 1 1 d . . . . .
H19D H 0.019245 0.643369 0.998157 0.237 Uiso 1 1 calc R U . . .
H19E H -0.078341 0.685955 0.966211 0.237 Uiso 1 1 calc R U . . .
H19F H 0.135231 0.643260 0.965477 0.237 Uiso 1 1 calc R U . . .
C20' C -0.2799(6) 0.3295(3) 0.92171(9) 0.0754(10) Uani 1 1 d . . . . .
H20D H -0.284126 0.257495 0.912227 0.113 Uiso 1 1 calc R U . . .
H20E H -0.371805 0.376119 0.911017 0.113 Uiso 1 1 calc R U . . .
H20F H -0.311100 0.324662 0.944372 0.113 Uiso 1 1 calc R U . . .
O1 O 0.6368(3) 0.12735(17) 0.74875(5) 0.0641(6) Uani 1 1 d . . . . .
O2 O 0.5685(3) 0.2811(2) 0.81274(5) 0.0692(6) Uani 1 1 d . . . . .
O3 O 0.2872(2) 0.27240(15) 0.83732(4) 0.0430(4) Uani 1 1 d . . . . .
O4 O 0.1147(3) 0.47157(14) 0.81917(4) 0.0455(4) Uani 1 1 d . . . . .
O5 O 0.0284(3) 0.18045(13) 0.81352(4) 0.0420(4) Uani 1 1 d . . . . .

loop_
_atom_site_aniso_label
_atom_site_aniso_U_11
_atom_site_aniso_U_22
_atom_site_aniso_U_33
_atom_site_aniso_U_23
_atom_site_aniso_U_13
_atom_site_aniso_U_12
C1 0.0635(18) 0.0562(16) 0.0550(15) 0.0010(13) 0.0149(14) 0.0158(15)
C2 0.078(2) 0.076(2) 0.0612(18) -0.0004(16) 0.0293(17) 0.0215(18)
C3 0.090(2) 0.078(2) 0.0402(14) -0.0024(14) 0.0174(15) -0.003(2)
C4 0.0506(16) 0.0682(18) 0.0412(13) 0.0081(12) 0.0033(11) -0.0036(14)
C5 0.0358(12) 0.0455(13) 0.0389(11) 0.0034(10) 0.0011(10) -0.0042(11)
C6 0.0439(14) 0.0619(17) 0.0477(13) 0.0162(12) 0.0055(11) 0.0190(13)
C7 0.0405(13) 0.0546(15) 0.0469(13) 0.0129(12) 0.0080(11) 0.0184(12)
C8 0.0318(11) 0.0277(10) 0.0387(11) -0.0014(9) 0.0000(9) 0.0021(9)
C9 0.0293(10) 0.0315(11) 0.0412(11) -0.0023(9) -0.0003(9) 0.0028(9)
C10 0.0300(11) 0.0392(12) 0.0437(11) 0.0002(10) 0.0045(9) 0.0030(10)
C11 0.0378(13) 0.0627(17) 0.0511(14) 0.0108(12) 0.0048(11) 0.0213(13)
C12 0.0404(13) 0.0395(13) 0.0453(12) -0.0005(10) -0.0040(10) 0.0146(11)
C13 0.0356(12) 0.0284(11) 0.0400(11) 0.0001(9) -0.0024(9) 0.0016(9)
C14 0.0315(11) 0.0262(10) 0.0375(10) -0.0034(8) -0.0036(9) 0.0001(9)
C15 0.0429(13) 0.0244(10) 0.0452(12) 0.0047(9) -0.0001(10) 0.0072(10)
C16 0.0392(13) 0.0427(13) 0.0446(12) 0.0074(10) -0.0028(10) 0.0060(11)
C17 0.0399(12) 0.0342(11) 0.0406(11) 0.0042(10) 0.0034(10) 0.0099(10)
C18 0.077(2) 0.071(2) 0.0638(18) 0.0225(16) 0.0147(17) 0.0000(18)
C19 0.070(2) 0.144(4) 0.0454(15) 0.026(2) -0.0055(15) -0.005(2)
C20 0.0378(14) 0.0625(17) 0.0605(16) 0.0062(14) -0.0015(12) -0.0122(13)
C1' 0.110(3) 0.098(3) 0.0445(16) 0.0162(17) -0.0065(18) 0.008(2)
C2' 0.160(5) 0.146(5) 0.0452(19) 0.026(2) -0.006(2) 0.016(4)
C3' 0.172(6) 0.163(5) 0.0439(19) -0.005(3) -0.017(3) -0.026(5)
C4' 0.151(4) 0.096(3) 0.0435(16) -0.0109(18) 0.011(2) -0.032(3)
C5' 0.094(2) 0.0657(19) 0.0410(14) -0.0041(13) 0.0102(16) -0.0215(18)
C6' 0.125(3) 0.0586(19) 0.0528(16) -0.0117(15) 0.019(2) 0.003(2)
C7' 0.115(3) 0.0442(16) 0.0498(15) -0.0035(13) 0.0127(17) 0.0083(18)
C8' 0.0589(16) 0.0406(13) 0.0403(12) 0.0008(10) 0.0067(11) 0.0059(12)
C9' 0.0489(14) 0.0464(14) 0.0364(11) 0.0054(10) 0.0031(10) -0.0070(12)
C10' 0.0674(18) 0.0577(16) 0.0385(12) 0.0067(12) 0.0061(12) -0.0073(15)
C11' 0.0509(14) 0.0394(13) 0.0432(12) 0.0122(10) 0.0054(11) 0.0034(12)
C12' 0.0375(12) 0.0333(11) 0.0410(11) 0.0048(9) -0.0024(10) -0.0009(10)
C13' 0.0370(11) 0.0308(11) 0.0362(11) 0.0035(9) -0.0018(9) -0.0035(9)
C14' 0.0563(15) 0.0328(12) 0.0405(12) 0.0022(10) 0.0030(11) 0.0063(11)
C15' 0.0280(10) 0.0333(11) 0.0381(11) 0.0006(9) -0.0024(9) 0.0021(9)
C16' 0.0423(13) 0.0306(11) 0.0420(11) -0.0005(9) 0.0001(10) -0.0037(10)
C17' 0.084(2) 0.0561(17) 0.0492(14) 0.0120(13) 0.0069(15) 0.0319(17)
C18' 0.192(6) 0.121(4) 0.060(2) -0.013(2) 0.055(3) -0.010(4)
C19' 0.281(9) 0.138(5) 0.055(2) -0.035(3) 0.010(4) -0.083(6)
C20' 0.086(3) 0.075(2) 0.0647(18) -0.0020(17) 0.0276(18) -0.026(2)
O1 0.0688(14) 0.0561(12) 0.0673(12) 0.0151(10) 0.0125(10) 0.0379(11)
O2 0.0361(10) 0.1126(19) 0.0588(11) -0.0017(12) -0.0047(9) -0.0012(11)
O3 0.0384(9) 0.0509(10) 0.0397(8) 0.0039(7) -0.0047(7) 0.0064(8)
O4 0.0586(11) 0.0327(8) 0.0453(8) 0.0013(7) 0.0024(8) -0.0096(8)
O5 0.0491(10) 0.0280(8) 0.0489(9) 0.0049(7) 0.0053(8) -0.0046(7)

loop_
_atom_type_symbol
_atom_type_description
_atom_type_scat_dispersion_real
_atom_type_scat_dispersion_imag
_atom_type_scat_source
C C 0.0181 0.0091 'International Tables Vol C Tables 4.2.6.8 and 6.1.1.4'
H H 0.0000 0.0000 'International Tables Vol C Tables 4.2.6.8 and 6.1.1.4'
O O 0.0492 0.0322 'International Tables Vol C Tables 4.2.6.8 and 6.1.1.4'

loop_
_geom_angle_atom_site_label_1
_geom_angle_atom_site_label_2
_geom_angle_atom_site_label_3
_geom_angle
_geom_angle_site_symmetry_1
_geom_angle_site_symmetry_3
_geom_angle_publ_flag
C2 C1 C10 113.5(2) . . ?
C2 C1 H1A 108.9 . . ?
C10 C1 H1A 108.9 . . ?
C2 C1 H1B 108.9 . . ?
C10 C1 H1B 108.9 . . ?
H1A C1 H1B 107.7 . . ?
C3 C2 C1 111.0(3) . . ?
C3 C2 H2A 109.4 . . ?
C1 C2 H2A 109.4 . . ?
C3 C2 H2B 109.4 . . ?
C1 C2 H2B 109.4 . . ?
H2A C2 H2B 108.0 . . ?
C2 C3 C4 113.5(3) . . ?
C2 C3 H3A 108.9 . . ?
C4 C3 H3A 108.9 . . ?
C2 C3 H3B 108.9 . . ?
C4 C3 H3B 108.9 . . ?
H3A C3 H3B 107.7 . . ?
C18 C4 C3 110.2(3) . . ?
C18 C4 C19 107.8(3) . . ?
C3 C4 C19 107.6(3) . . ?
C18 C4 C5 114.8(2) . . ?
C3 C4 C5 107.9(2) . . ?
C19 C4 C5 108.3(2) . . ?
C6 C5 C10 110.3(2) . . ?
C6 C5 C4 114.2(2) . . ?
C10 C5 C4 116.2(2) . . ?
C6 C5 H5 105.0 . . ?
C10 C5 H5 105.0 . . ?
C4 C5 H5 105.0 . . ?
C5 C6 C7 112.0(2) . . ?
C5 C6 H6A 109.2 . . ?
C7 C6 H6A 109.2 . . ?
C5 C6 H6B 109.2 . . ?
C7 C6 H6B 109.2 . . ?
H6A C6 H6B 107.9 . . ?
C6 C7 C8 113.4(2) . . ?
C6 C7 H7A 108.9 . . ?
C8 C7 H7A 108.9 . . ?
C6 C7 H7B 108.9 . . ?
C8 C7 H7B 108.9 . . ?
H7A C7 H7B 107.7 . . ?
C14 C8 C7 113.01(19) . . ?
C14 C8 C9 112.01(18) . . ?
C7 C8 C9 109.16(18) . . ?
C14 C8 H8 107.5 . . ?
C7 C8 H8 107.5 . . ?
C9 C8 H8 107.5 . . ?
C11 C9 C8 109.75(19) . . ?
C11 C9 C10 113.97(19) . . ?
C8 C9 C10 113.11(18) . . ?
C11 C9 H9 106.5 . . ?
C8 C9 H9 106.5 . . ?
C10 C9 H9 106.5 . . ?
C1 C10 C20 109.8(2) . . ?
C1 C10 C5 108.9(2) . . ?
C20 C10 C5 112.4(2) . . ?
C1 C10 C9 108.9(2) . . ?
C20 C10 C9 109.9(2) . . ?
C5 C10 C9 106.76(18) . . ?
C12 C11 C9 112.6(2) . . ?
C12 C11 H11A 109.1 . . ?
C9 C11 H11A 109.1 . . ?
C12 C11 H11B 109.1 . . ?
C9 C11 H11B 109.1 . . ?
H11A C11 H11B 107.8 . . ?
O1 C12 C13 121.3(2) . . ?
O1 C12 C11 121.2(2) . . ?
C13 C12 C11 117.4(2) . . ?
C14 C13 C12 122.4(2) . . ?
C14 C13 C15 121.0(2) . . ?
C12 C13 C15 116.6(2) . . ?
C13 C14 C17 120.7(2) . . ?
C13 C14 C8 121.7(2) . . ?
C17 C14 C8 117.43(19) . . ?
C13 C15 C16' 111.10(19) . . ?
C13 C15 C16 112.1(2) . . ?
C16' C15 C16 112.8(2) . . ?
C13 C15 H15 106.8 . . ?
C16' C15 H15 106.8 . . ?
C16 C15 H15 106.8 . . ?
O2 C16 O3 118.6(2) . . ?
O2 C16 C15 123.3(2) . . ?
O3 C16 C15 117.9(2) . . ?
C14 C17 C15' 116.80(19) . . ?
C14 C17 H17A 108.1 . . ?
C15' C17 H17A 108.1 . . ?
C14 C17 H17B 108.1 . . ?
C15' C17 H17B 108.1 . . ?
H17A C17 H17B 107.3 . . ?
C4 C18 H18A 109.5 . . ?
C4 C18 H18B 109.5 . . ?
H18A C18 H18B 109.5 . . ?
C4 C18 H18C 109.5 . . ?
H18A C18 H18C 109.5 . . ?
H18B C18 H18C 109.5 . . ?
C4 C19 H19A 109.5 . . ?
C4 C19 H19B 109.5 . . ?
H19A C19 H19B 109.5 . . ?
C4 C19 H19C 109.5 . . ?
H19A C19 H19C 109.5 . . ?
H19B C19 H19C 109.5 . . ?
C10 C20 H20A 109.5 . . ?
C10 C20 H20B 109.5 . . ?
H20A C20 H20B 109.5 . . ?
C10 C20 H20C 109.5 . . ?
H20A C20 H20C 109.5 . . ?
H20B C20 H20C 109.5 . . ?
C10' C1' C2' 112.9(4) . . ?
C10' C1' H1'1 109.0 . . ?
C2' C1' H1'1 109.0 . . ?
C10' C1' H1'2 109.0 . . ?
C2' C1' H1'2 109.0 . . ?
H1'1 C1' H1'2 107.8 . . ?
C3' C2' C1' 110.3(4) . . ?
C3' C2' H2'1 109.6 . . ?
C1' C2' H2'1 109.6 . . ?
C3' C2' H2'2 109.6 . . ?
C1' C2' H2'2 109.6 . . ?
H2'1 C2' H2'2 108.1 . . ?
C2' C3' C4' 115.1(4) . . ?
C2' C3' H3'1 108.5 . . ?
C4' C3' H3'1 108.5 . . ?
C2' C3' H3'2 108.5 . . ?
C4' C3' H3'2 108.5 . . ?
H3'1 C3' H3'2 107.5 . . ?
C3' C4' C18' 110.7(4) . . ?
C3' C4' C19' 108.4(5) . . ?
C18' C4' C19' 107.8(5) . . ?
C3' C4' C5' 108.1(4) . . ?
C18' C4' C5' 113.2(4) . . ?
C19' C4' C5' 108.6(3) . . ?
C6' C5' C10' 111.6(3) . . ?
C6' C5' C4' 114.2(3) . . ?
C10' C5' C4' 117.1(3) . . ?
C6' C5' H5' 104.0 . . ?
C10' C5' H5' 104.0 . . ?
C4' C5' H5' 104.0 . . ?
C5' C6' C7' 112.0(3) . . ?
C5' C6' H6'1 109.2 . . ?
C7' C6' H6'1 109.2 . . ?
C5' C6' H6'2 109.2 . . ?
C7' C6' H6'2 109.2 . . ?
H6'1 C6' H6'2 107.9 . . ?
C6' C7' C8' 111.4(3) . . ?
C6' C7' H7'1 109.4 . . ?
C8' C7' H7'1 109.4 . . ?
C6' C7' H7'2 109.4 . . ?
C8' C7' H7'2 109.4 . . ?
H7'1 C7' H7'2 108.0 . . ?
C7' C8' C14' 110.1(2) . . ?
C7' C8' C9' 110.6(2) . . ?
C14' C8' C9' 112.5(2) . . ?
C7' C8' H8' 107.8 . . ?
C14' C8' H8' 107.8 . . ?
C9' C8' H8' 107.8 . . ?
C11' C9' C8' 109.4(2) . . ?
C11' C9' C10' 113.7(2) . . ?
C8' C9' C10' 112.3(2) . . ?
C11' C9' H9' 107.0 . . ?
C8' C9' H9' 107.0 . . ?
C10' C9' H9' 107.0 . . ?
C1' C10' C20' 109.1(3) . . ?
C1' C10' C5' 108.8(3) . . ?
C20' C10' C5' 113.6(3) . . ?
C1' C10' C9' 108.9(3) . . ?
C20' C10' C9' 110.3(2) . . ?
C5' C10' C9' 106.0(2) . . ?
C12' C11' C9' 110.8(2) . . ?
C12' C11' H11C 109.5 . . ?
C9' C11' H11C 109.5 . . ?
C12' C11' H11D 109.5 . . ?
C9' C11' H11D 109.5 . . ?
H11C C11' H11D 108.1 . . ?
O5 C12' O3 109.51(19) . . ?
O5 C12' C11' 111.2(2) . . ?
O3 C12' C11' 108.0(2) . . ?
O5 C12' C13' 104.67(18) . . ?
O3 C12' C13' 108.20(19) . . ?
C11' C12' C13' 115.1(2) . . ?
O4 C13' C14' 60.94(16) . . ?
O4 C13' C12' 117.42(18) . . ?
C14' C13' C12' 120.75(19) . . ?
O4 C13' C15' 120.94(18) . . ?
C14' C13' C15' 126.2(2) . . ?
C12' C13' C15' 105.38(18) . . ?
C13' C14' O4 58.25(16) . . ?
C13' C14' C17' 119.3(2) . . ?
O4 C14' C17' 114.4(2) . . ?
C13' C14' C8' 119.9(2) . . ?
O4 C14' C8' 114.2(2) . . ?
C17' C14' C8' 116.7(2) . . ?
C16' C15' C13' 100.95(17) . . ?
C16' C15' C17 114.92(19) . . ?
C13' C15' C17 115.95(19) . . ?
C16' C15' H15' 108.2 . . ?
C13' C15' H15' 108.2 . . ?
C17 C15' H15' 108.2 . . ?
O5 C16' C15 108.0(2) . . ?
O5 C16' C15' 104.28(18) . . ?
C15 C16' C15' 111.01(19) . . ?
O5 C16' H16' 111.1 . . ?
C15 C16' H16' 111.1 . . ?
C15' C16' H16' 111.1 . . ?
C14' C17' H17C 109.5 . . ?
C14' C17' H17D 109.5 . . ?
H17C C17' H17D 109.5 . . ?
C14' C17' H17E 109.5 . . ?
H17C C17' H17E 109.5 . . ?
H17D C17' H17E 109.5 . . ?
C4' C18' H18D 109.5 . . ?
C4' C18' H18E 109.5 . . ?
H18D C18' H18E 109.5 . . ?
C4' C18' H18F 109.5 . . ?
H18D C18' H18F 109.5 . . ?
H18E C18' H18F 109.5 . . ?
C4' C19' H19D 109.5 . . ?
C4' C19' H19E 109.5 . . ?
H19D C19' H19E 109.5 . . ?
C4' C19' H19F 109.5 . . ?
H19D C19' H19F 109.5 . . ?
H19E C19' H19F 109.5 . . ?
C10' C20' H20D 109.5 . . ?
C10' C20' H20E 109.5 . . ?
H20D C20' H20E 109.5 . . ?
C10' C20' H20F 109.5 . . ?
H20D C20' H20F 109.5 . . ?
H20E C20' H20F 109.5 . . ?
C16 O3 C12' 117.26(18) . . ?
C13' O4 C14' 60.81(16) . . ?
C12' O5 C16' 103.84(17) . . ?

loop_
_geom_bond_atom_site_label_1
_geom_bond_atom_site_label_2
_geom_bond_distance
_geom_bond_site_symmetry_2
_geom_bond_publ_flag
C1 C2 1.524(4) . ?
C1 C10 1.531(4) . ?
C1 H1A 0.9700 . ?
C1 H1B 0.9700 . ?
C2 C3 1.522(5) . ?
C2 H2A 0.9700 . ?
C2 H2B 0.9700 . ?
C3 C4 1.537(5) . ?
C3 H3A 0.9700 . ?
C3 H3B 0.9700 . ?
C4 C18 1.531(5) . ?
C4 C19 1.538(5) . ?
C4 C5 1.563(3) . ?
C5 C6 1.514(4) . ?
C5 C10 1.555(3) . ?
C5 H5 0.9800 . ?
C6 C7 1.524(3) . ?
C6 H6A 0.9700 . ?
C6 H6B 0.9700 . ?
C7 C8 1.527(3) . ?
C7 H7A 0.9700 . ?
C7 H7B 0.9700 . ?
C8 C14 1.521(3) . ?
C8 C9 1.536(3) . ?
C8 H8 0.9800 . ?
C9 C11 1.531(3) . ?
C9 C10 1.557(3) . ?
C9 H9 0.9800 . ?
C10 C20 1.537(4) . ?
C11 C12 1.493(4) . ?
C11 H11A 0.9700 . ?
C11 H11B 0.9700 . ?
C12 O1 1.216(3) . ?
C12 C13 1.471(3) . ?
C13 C14 1.339(3) . ?
C13 C15 1.509(3) . ?
C14 C17 1.506(3) . ?
C15 C16' 1.516(3) . ?
C15 C16 1.524(3) . ?
C15 H15 0.9800 . ?
C16 O2 1.198(3) . ?
C16 O3 1.357(3) . ?
C17 C15' 1.539(3) . ?
C17 H17A 0.9700 . ?
C17 H17B 0.9700 . ?
C18 H18A 0.9600 . ?
C18 H18B 0.9600 . ?
C18 H18C 0.9600 . ?
C19 H19A 0.9600 . ?
C19 H19B 0.9600 . ?
C19 H19C 0.9600 . ?
C20 H20A 0.9600 . ?
C20 H20B 0.9600 . ?
C20 H20C 0.9600 . ?
C1' C10' 1.529(5) . ?
C1' C2' 1.531(5) . ?
C1' H1'1 0.9700 . ?
C1' H1'2 0.9700 . ?
C2' C3' 1.513(8) . ?
C2' H2'1 0.9700 . ?
C2' H2'2 0.9700 . ?
C3' C4' 1.526(8) . ?
C3' H3'1 0.9700 . ?
C3' H3'2 0.9700 . ?
C4' C18' 1.533(7) . ?
C4' C19' 1.536(7) . ?
C4' C5' 1.572(4) . ?
C5' C6' 1.502(5) . ?
C5' C10' 1.559(4) . ?
C5' H5' 0.9800 . ?
C6' C7' 1.527(4) . ?
C6' H6'1 0.9700 . ?
C6' H6'2 0.9700 . ?
C7' C8' 1.528(4) . ?
C7' H7'1 0.9700 . ?
C7' H7'2 0.9700 . ?
C8' C14' 1.528(3) . ?
C8' C9' 1.535(4) . ?
C8' H8' 0.9800 . ?
C9' C11' 1.533(4) . ?
C9' C10' 1.563(3) . ?
C9' H9' 0.9800 . ?
C10' C20' 1.532(5) . ?
C11' C12' 1.501(3) . ?
C11' H11C 0.9700 . ?
C11' H11D 0.9700 . ?
C12' O5 1.392(3) . ?
C12' O3 1.459(3) . ?
C12' C13' 1.523(3) . ?
C13' O4 1.420(3) . ?
C13' C14' 1.458(3) . ?
C13' C15' 1.531(3) . ?
C14' O4 1.460(3) . ?
C14' C17' 1.503(4) . ?
C15' C16' 1.526(3) . ?
C15' H15' 0.9800 . ?
C16' O5 1.442(3) . ?
C16' H16' 0.9800 . ?
C17' H17C 0.9600 . ?
C17' H17D 0.9600 . ?
C17' H17E 0.9600 . ?
C18' H18D 0.9600 . ?
C18' H18E 0.9600 . ?
C18' H18F 0.9600 . ?
C19' H19D 0.9600 . ?
C19' H19E 0.9600 . ?
C19' H19F 0.9600 . ?
C20' H20D 0.9600 . ?
C20' H20E 0.9600 . ?
C20' H20F 0.9600 . ?

loop_
_geom_torsion_atom_site_label_1
_geom_torsion_atom_site_label_2
_geom_torsion_atom_site_label_3
_geom_torsion_atom_site_label_4
_geom_torsion
_geom_torsion_site_symmetry_1
_geom_torsion_site_symmetry_2
_geom_torsion_site_symmetry_3
_geom_torsion_site_symmetry_4
_geom_torsion_publ_flag
C10 C1 C2 C3 -56.4(4) . . . . ?
C1 C2 C3 C4 57.4(4) . . . . ?
C2 C3 C4 C18 72.6(3) . . . . ?
C2 C3 C4 C19 -170.2(3) . . . . ?
C2 C3 C4 C5 -53.5(4) . . . . ?
C18 C4 C5 C6 58.6(3) . . . . ?
C3 C4 C5 C6 -178.2(3) . . . . ?
C19 C4 C5 C6 -61.9(4) . . . . ?
C18 C4 C5 C10 -71.7(3) . . . . ?
C3 C4 C5 C10 51.6(3) . . . . ?
C19 C4 C5 C10 167.9(3) . . . . ?
C10 C5 C6 C7 -57.8(3) . . . . ?
C4 C5 C6 C7 169.1(2) . . . . ?
C5 C6 C7 C8 54.0(3) . . . . ?
C6 C7 C8 C14 -176.7(2) . . . . ?
C6 C7 C8 C9 -51.4(3) . . . . ?
C14 C8 C9 C11 -49.6(3) . . . . ?
C7 C8 C9 C11 -175.6(2) . . . . ?
C14 C8 C9 C10 -178.13(18) . . . . ?
C7 C8 C9 C10 55.9(3) . . . . ?
C2 C1 C10 C20 -71.5(3) . . . . ?
C2 C1 C10 C5 52.1(3) . . . . ?
C2 C1 C10 C9 168.1(3) . . . . ?
C6 C5 C10 C1 176.8(2) . . . . ?
C4 C5 C10 C1 -51.2(3) . . . . ?
C6 C5 C10 C20 -61.3(3) . . . . ?
C4 C5 C10 C20 70.7(3) . . . . ?
C6 C5 C10 C9 59.4(3) . . . . ?
C4 C5 C10 C9 -168.6(2) . . . . ?
C11 C9 C10 C1 56.3(3) . . . . ?
C8 C9 C10 C1 -177.4(2) . . . . ?
C11 C9 C10 C20 -64.0(3) . . . . ?
C8 C9 C10 C20 62.3(3) . . . . ?
C11 C9 C10 C5 173.7(2) . . . . ?
C8 C9 C10 C5 -60.0(2) . . . . ?
C8 C9 C11 C12 54.7(3) . . . . ?
C10 C9 C11 C12 -177.3(2) . . . . ?
C9 C11 C12 O1 149.9(3) . . . . ?
C9 C11 C12 C13 -32.6(3) . . . . ?
O1 C12 C13 C14 -177.8(3) . . . . ?
C11 C12 C13 C14 4.7(4) . . . . ?
O1 C12 C13 C15 2.0(4) . . . . ?
C11 C12 C13 C15 -175.5(2) . . . . ?
C12 C13 C14 C17 -176.5(2) . . . . ?
C15 C13 C14 C17 3.8(3) . . . . ?
C12 C13 C14 C8 -0.3(3) . . . . ?
C15 C13 C14 C8 180.0(2) . . . . ?
C7 C8 C14 C13 147.6(2) . . . . ?
C9 C8 C14 C13 23.8(3) . . . . ?
C7 C8 C14 C17 -36.1(3) . . . . ?
C9 C8 C14 C17 -159.88(19) . . . . ?
C14 C13 C15 C16' 35.1(3) . . . . ?
C12 C13 C15 C16' -144.6(2) . . . . ?
C14 C13 C15 C16 -92.1(3) . . . . ?
C12 C13 C15 C16 88.2(2) . . . . ?
C13 C15 C16 O2 -41.1(3) . . . . ?
C16' C15 C16 O2 -167.4(3) . . . . ?
C13 C15 C16 O3 143.9(2) . . . . ?
C16' C15 C16 O3 17.6(3) . . . . ?
C13 C14 C17 C15' -20.2(3) . . . . ?
C8 C14 C17 C15' 163.40(19) . . . . ?
C10' C1' C2' C3' -58.2(6) . . . . ?
C1' C2' C3' C4' 57.7(7) . . . . ?
C2' C3' C4' C18' 73.6(5) . . . . ?
C2' C3' C4' C19' -168.5(5) . . . . ?
C2' C3' C4' C5' -50.9(6) . . . . ?
C3' C4' C5' C6' -179.1(4) . . . . ?
C18' C4' C5' C6' 57.9(5) . . . . ?
C19' C4' C5' C6' -61.8(6) . . . . ?
C3' C4' C5' C10' 47.8(5) . . . . ?
C18' C4' C5' C10' -75.2(5) . . . . ?
C19' C4' C5' C10' 165.2(5) . . . . ?
C10' C5' C6' C7' -59.0(4) . . . . ?
C4' C5' C6' C7' 165.3(3) . . . . ?
C5' C6' C7' C8' 54.8(5) . . . . ?
C6' C7' C8' C14' -178.0(3) . . . . ?
C6' C7' C8' C9' -53.1(4) . . . . ?
C7' C8' C9' C11' -175.7(2) . . . . ?
C14' C8' C9' C11' -52.1(3) . . . . ?
C7' C8' C9' C10' 57.2(3) . . . . ?
C14' C8' C9' C10' -179.3(2) . . . . ?
C2' C1' C10' C20' -71.1(5) . . . . ?
C2' C1' C10' C5' 53.4(5) . . . . ?
C2' C1' C10' C9' 168.5(4) . . . . ?
C6' C5' C10' C1' 176.0(3) . . . . ?
C4' C5' C10' C1' -49.7(5) . . . . ?
C6' C5' C10' C20' -62.2(3) . . . . ?
C4' C5' C10' C20' 72.1(5) . . . . ?
C6' C5' C10' C9' 59.0(4) . . . . ?
C4' C5' C10' C9' -166.7(3) . . . . ?
C11' C9' C10' C1' 59.7(4) . . . . ?
C8' C9' C10' C1' -175.4(3) . . . . ?
C11' C9' C10' C20' -60.0(3) . . . . ?
C8' C9' C10' C20' 64.9(3) . . . . ?
C11' C9' C10' C5' 176.6(3) . . . . ?
C8' C9' C10' C5' -58.5(3) . . . . ?
C8' C9' C11' C12' 65.2(3) . . . . ?
C10' C9' C11' C12' -168.4(2) . . . . ?
C9' C11' C12' O5 -160.9(2) . . . . ?
C9' C11' C12' O3 78.9(3) . . . . ?
C9' C11' C12' C13' -42.1(3) . . . . ?
O5 C12' C13' O4 -159.18(19) . . . . ?
O3 C12' C13' O4 -42.5(3) . . . . ?
C11' C12' C13' O4 78.4(3) . . . . ?
O5 C12' C13' C14' 130.0(2) . . . . ?
O3 C12' C13' C14' -113.3(2) . . . . ?
C11' C12' C13' C14' 7.6(3) . . . . ?
O5 C12' C13' C15' -21.2(2) . . . . ?
O3 C12' C13' C15' 95.5(2) . . . . ?
C11' C12' C13' C15' -143.5(2) . . . . ?
C12' C13' C14' O4 106.4(2) . . . . ?
C15' C13' C14' O4 -108.8(2) . . . . ?
O4 C13' C14' C17' 102.1(3) . . . . ?
C12' C13' C14' C17' -151.5(3) . . . . ?
C15' C13' C14' C17' -6.7(4) . . . . ?
O4 C13' C14' C8' -101.6(3) . . . . ?
C12' C13' C14' C8' 4.8(4) . . . . ?
C15' C13' C14' C8' 149.6(2) . . . . ?
C7' C8' C14' C13' 142.0(3) . . . . ?
C9' C8' C14' C13' 18.1(4) . . . . ?
C7' C8' C14' O4 76.0(3) . . . . ?
C9' C8' C14' O4 -47.9(3) . . . . ?
C7' C8' C14' C17' -61.2(4) . . . . ?
C9' C8' C14' C17' 175.0(3) . . . . ?
O4 C13' C15' C16' 129.8(2) . . . . ?
C14' C13' C15' C16' -155.5(2) . . . . ?
C12' C13' C15' C16' -6.4(2) . . . . ?
O4 C13' C15' C17 5.0(3) . . . . ?
C14' C13' C15' C17 79.7(3) . . . . ?
C12' C13' C15' C17 -131.2(2) . . . . ?
C14 C17 C15' C16' -3.5(3) . . . . ?
C14 C17 C15' C13' 113.8(2) . . . . ?
C13 C15 C16' O5 -169.82(17) . . . . ?
C16 C15 C16' O5 -43.0(2) . . . . ?
C13 C15 C16' C15' -56.1(3) . . . . ?
C16 C15 C16' C15' 70.7(2) . . . . ?
C13' C15' C16' O5 31.1(2) . . . . ?
C17 C15' C16' O5 156.63(19) . . . . ?
C13' C15' C16' C15 -85.0(2) . . . . ?
C17 C15' C16' C15 40.5(3) . . . . ?
O2 C16 O3 C12' 165.4(2) . . . . ?
C15 C16 O3 C12' -19.4(3) . . . . ?
O5 C12' O3 C16 48.4(3) . . . . ?
C11' C12' O3 C16 169.7(2) . . . . ?
C13' C12' O3 C16 -65.1(3) . . . . ?
C12' C13' O4 C14' -111.8(2) . . . . ?
C15' C13' O4 C14' 117.0(2) . . . . ?
C17' C14' O4 C13' -110.5(2) . . . . ?
C8' C14' O4 C13' 111.3(2) . . . . ?
O3 C12' O5 C16' -74.1(2) . . . . ?
C11' C12' O5 C16' 166.6(2) . . . . ?
C13' C12' O5 C16' 41.7(2) . . . . ?
C15 C16' O5 C12' 71.4(2) . . . . ?
C15' C16' O5 C12' -46.7(2) . . . . ?
